data_2006747
loop_
_publ_author_name
'Yuge, Hidetaka'
'Miyamoto, Takeshi Ken'

_publ_contact_author
;
Dr Hidetaka Yuge
Department of Chemistry
School of Science
Kitasato University
Sagamihara
Kanagawa 228
Japan
;
_publ_section_title
;Dual Behaviour of Acetylacetonate Anions in the Hydrogen-Bonded
 Supramolecular Structure
 (Acetylacetonato-<i>O</i>,<i>O</i>')[<i>trans</i>-(1<i>R</i>,2<i>R</i>)-diaminocyclohexane-<i>N</i>,<i>N</i>']platinum(II)
 Acetylacetonate
;
_journal_issue 12
_journal_name_full 'Acta Crystallographica Section C'
_journal_page_first 1816
_journal_page_last 1819
_journal_paper_doi 10.1107/S0108270197010792
_journal_volume 53
_journal_year 1997
_chemical_formula_iupac '[Pt (C5 H7 O2) (C6 H14 N2)](C5 H7 O2)'
_chemical_formula_moiety 'C11 H21 N2 O2 Pt1, C5 H7 O2'
_chemical_formula_sum 'C16 H28 N2 O4 Pt'
_chemical_formula_weight 507.49
_space_group_IT_number 19
_symmetry_cell_setting orthorhombic
_symmetry_space_group_name_Hall 'P 2ac 2ab'
_symmetry_space_group_name_H-M 'P 21 21 21'
_cell_angle_alpha 90.00
_cell_angle_beta 90.00
_cell_angle_gamma 90.00
_cell_formula_units_Z 4
_cell_length_a 12.4501(9)
_cell_length_b 18.6708(11)
_cell_length_c 7.9840(9)
_cell_measurement_reflns_used 25
_cell_measurement_temperature 293
_cell_measurement_theta_max 17.795
_cell_measurement_theta_min 15.045
_cell_volume 1855.9(3)
_computing_cell_refinement 'MSC/AFC Diffractometer Control Software'
_computing_data_collection
;
MSC/AFC Diffractometer Control Software (Molecular Structure Corporation,
1993a)
;
_computing_data_reduction 'TEXSAN PROCESS (Molecular Structure Corporation, 1993b)'
_computing_molecular_graphics 'ORTEPII (Johnson, 1976)'
_computing_structure_refinement 'SHELXL93 (Sheldrick, 1993)'
_computing_structure_solution 'SHELXS86 (Sheldrick, 1990)'
_diffrn_measurement_device_type 'Rigaku AFC7R'
_diffrn_measurement_method \w/2\q
_diffrn_radiation_monochromator graphite
_diffrn_radiation_source 'rotating Mo anticathode'
_diffrn_radiation_type 'Mo K\a'
_diffrn_radiation_wavelength 0.71069
_diffrn_reflns_av_R_equivalents 0.0396
_diffrn_reflns_av_sigmaI/netI 0.0478
_diffrn_reflns_limit_h_max 17
_diffrn_reflns_limit_h_min -17
_diffrn_reflns_limit_k_max 26
_diffrn_reflns_limit_k_min 0
_diffrn_reflns_limit_l_max 11
_diffrn_reflns_limit_l_min 0
_diffrn_reflns_number 6320
_diffrn_reflns_theta_max 29.99
_diffrn_reflns_theta_min 2.18
_diffrn_standards_decay_% -2.1
_diffrn_standards_interval_count 150
_diffrn_standards_number 3
_exptl_absorpt_coefficient_mu 7.580
_exptl_absorpt_correction_T_max 0.256
_exptl_absorpt_correction_T_min 0.189
_exptl_absorpt_correction_type psi-scan
_exptl_absorpt_process_details '(North, Phillips & Mathews, 1968)'
_exptl_crystal_colour colourless
_exptl_crystal_density_diffrn 1.816
_exptl_crystal_density_meas 1.821
_exptl_crystal_density_method 'flotation in CHBr~3~--toluene'
_exptl_crystal_description prism
_exptl_crystal_F_000 992
_exptl_crystal_size_max 0.22
_exptl_crystal_size_mid 0.20
_exptl_crystal_size_min 0.18
_refine_diff_density_max 0.576
_refine_diff_density_min -0.850
_refine_ls_abs_structure_details '(Flack, 1983)'
_refine_ls_abs_structure_Flack -0.028(12)
_refine_ls_extinction_method none
_refine_ls_goodness_of_fit_obs 1.028
_refine_ls_goodness_of_fit_ref 1.024
_refine_ls_hydrogen_treatment constr
_refine_ls_matrix_type full
_refine_ls_number_parameters 208
_refine_ls_number_reflns 5420
_refine_ls_number_restraints 0
_refine_ls_restrained_S_all 1.024
_refine_ls_restrained_S_obs 1.028
_refine_ls_R_factor_obs .0309
_refine_ls_shift/esd_mean 0.000
_refine_ls_shift/su_max 0.002
_refine_ls_structure_factor_coef Fsqd
_refine_ls_weighting_details 'w = 1/[\s^2^(Fo^2^)+(0.0221P)^2^+0.6053P] where P=(Fo^2^+2Fc^2^)/3'
_refine_ls_weighting_scheme calc
_refine_ls_wR_factor_obs .0615
_refine_ls_wR_factor_ref 0.0657
_reflns_number_observed 2658
_reflns_number_total '3070 (2350 Friedel pairs)'
_reflns_observed_criterion >2sigma(I)
_cod_data_source_file ab1481.cif
_cod_data_source_block rracac
_cod_original_formula_sum 'C16 H28 N2 O4 Pt1'
_cod_database_code 2006747

loop_
_symmetry_equiv_pos_as_xyz
'x, y, z'
'-x+1/2, -y, z+1/2'
'x+1/2, -y+1/2, -z'
'-x, y+1/2, -z+1/2'

loop_
_atom_site_aniso_label
_atom_site_aniso_U_11
_atom_site_aniso_U_22
_atom_site_aniso_U_33
_atom_site_aniso_U_12
_atom_site_aniso_U_13
_atom_site_aniso_U_23
Pt .03259(8) .02771(8) .03055(8) -.00122(9) -.00070(9) .00183(9)
O12 .040(2) .033(2) .045(2) -.005(2) .006(2) .002(2)
O14 .041(2) .032(2) .053(2) .001(2) -.001(3) .006(2)
O22 .050(3) .053(3) .034(2) .004(2) .005(2) -.001(2)
O24 .061(3) .044(2) .037(2) .007(2) -.001(2) .004(2)
N1 .029(2) .033(2) .032(2) .000(2) -.001(2) .003(2)
N2 .032(2) .034(2) .038(3) .000(2) .003(2) .003(2)
C1 .033(2) .029(3) .032(3) .000(2) .001(2) .006(2)
C2 .034(3) .033(3) .037(3) -.003(2) .000(2) .003(2)
C3 .037(2) .032(2) .066(4) .006(2) .003(3) .008(4)
C4 .059(4) .033(3) .069(5) .001(3) -.001(4) .007(3)
C5 .048(4) .054(4) .070(5) -.002(3) .003(4) .030(4)
C6 .037(3) .043(4) .065(4) .000(3) .005(3) .017(3)
C11 .066(5) .039(4) .079(6) -.011(3) .018(4) .017(4)
C12 .046(3) .032(3) .041(3) -.007(2) -.001(3) .003(2)
C13 .055(3) .030(3) .044(3) -.001(3) -.004(3) .008(2)
C14 .044(4) .042(3) .039(3) -.001(3) -.004(3) .000(3)
C15 .053(4) .045(4) .065(5) .009(3) -.004(3) .011(3)
C21 .071(5) .039(3) .062(5) .008(3) .006(4) .007(3)
C22 .036(3) .035(3) .040(3) .000(2) -.001(3) -.005(3)
C23 .052(3) .043(3) .038(3) .011(3) .008(3) -.002(3)
C24 .041(3) .041(3) .041(3) .002(3) -.002(3) -.010(3)
C25 .060(4) .070(5) .048(4) .027(4) -.003(3) -.001(4)

loop_
_atom_site_label
_atom_site_fract_x
_atom_site_fract_y
_atom_site_fract_z
_atom_site_U_iso_or_equiv
_atom_site_thermal_displace_type
_atom_site_calc_flag
_atom_site_refinement_flags
_atom_site_type_symbol
Pt .94105(2) .148692(11) .08027(3) .03028(5) Uani d . Pt
O12 .8257(3) .0855(2) .1741(5) .0395(9) Uani d . O
O14 1.0541(3) .0732(2) .0947(6) .0420(9) Uani d . O
O22 .6982(4) .3032(2) .2906(5) .0457(11) Uani d . O
O24 .6788(4) .2044(2) .7757(5) .0474(11) Uani d . O
N1 1.0487(4) .2200(2) -.0150(6) .0315(9) Uani d . N
N2 .8338(4) .2299(2) .0486(6) .0346(11) Uani d . N
C1 .9880(4) .2760(3) -.1054(7) .0314(11) Uani d . C
C2 .8930(4) .2971(3) .0057(8) .0347(12) Uani d . C
C3 .8232(4) .3535(3) -.0771(9) .0449(12) Uani d . C
C4 .8892(6) .4175(3) -.1344(10) .054(2) Uani d . C
C5 .9839(5) .3952(4) -.2427(11) .057(2) Uani d . C
C6 1.0542(5) .3407(3) -.1541(8) .0482(15) Uani d . C
C11 .7423(6) -.0171(4) .2803(11) .061(2) Uani d . C
C12 .8415(5) .0200(3) .2151(8) .0396(14) Uani d . C
C13 .9380(6) -.0168(3) .2010(7) .0427(13) Uani d . C
C14 1.0361(5) .0097(3) .1447(8) .0419(14) Uani d . C
C15 1.1332(5) -.0385(4) .1433(10) .054(2) Uani d . C
C21 .5689(6) .3866(3) .3900(9) .057(2) Uani d . C
C22 .6399(4) .3207(3) .4127(9) .0368(11) Uani d . C
C23 .6325(5) .2858(3) .5682(9) .0446(14) Uani d . C
C24 .6933(5) .2282(3) .6275(8) .0412(14) Uani d . C
C25 .7803(6) .1950(4) .5262(9) .059(2) Uani d . C
H1 1.0873(4) .2398(2) .0683(6) .038 Uiso calc R H
H2 1.0942(4) .1977(2) -.0854(6) .038 Uiso calc R H
H3 .7876(4) .2188(2) -.0342(6) .042 Uiso calc R H
H4 .7958(4) .2363(2) .1434(6) .042 Uiso calc R H
H5 .9593(4) .2547(3) -.2082(7) .038 Uiso calc R H
H6 .9216(4) .3174(3) .1098(8) .042 Uiso calc R H
H7 .7689(4) .3695(3) .0015(9) .054 Uiso calc R H
H8 .7869(4) .3326(3) -.1728(9) .054 Uiso calc R H
H9 .8436(6) .4498(3) -.1975(10) .065 Uiso calc R H
H10 .9156(6) .4431(3) -.0370(10) .065 Uiso calc R H
H11 .9575(5) .3749(4) -.3466(11) .069 Uiso calc R H
H12 1.0264(5) .4371(4) -.2700(11) .069 Uiso calc R H
H13 1.1122(5) .3261(3) -.2276(8) .058 Uiso calc R H
H14 1.0854(5) .3621(3) -.0547(8) .058 Uiso calc R H
H111 .6834(6) .0161(4) .2817(11) .073 Uiso calc R H
H112 .7555(6) -.0342(4) .3918(11) .073 Uiso calc R H
H113 .7250(6) -.0568(4) .2088(11) .073 Uiso calc R H
H130 .9370(6) -.0647(3) .2327(7) .051 Uiso calc R H
H151 1.1941(5) -.0125(4) .1015(10) .065 Uiso calc R H
H152 1.1195(5) -.0791(4) .0724(10) .065 Uiso calc R H
H153 1.1478(5) -.0547(4) .2551(10) .065 Uiso calc R H
H211 .5800(6) .4062(3) .2803(9) .069 Uiso calc R H
H212 .5872(6) .4218(3) .4729(9) .069 Uiso calc R H
H213 .4949(6) .3732(3) .4027(9) .069 Uiso calc R H
H230 .5805(5) .3033(3) .6411(9) .054 Uiso calc R H
H251 .8123(6) .1565(4) .5884(9) .071 Uiso calc R H
H252 .8340(6) .2304(4) .5013(9) .071 Uiso calc R H
H253 .7508(6) .1768(4) .4237(9) .071 Uiso calc R H

loop_
_atom_type_symbol
_atom_type_description
_atom_type_scat_dispersion_real
_atom_type_scat_dispersion_imag
_atom_type_scat_source
Pt Pt -1.7033 8.3905 'International Tables Vol C Tables 4.2.6.8 and 6.1.1.4'
O O 0.0106 0.0060 'International Tables Vol C Tables 4.2.6.8 and 6.1.1.4'
N N 0.0061 0.0033 'International Tables Vol C Tables 4.2.6.8 and 6.1.1.4'
C C 0.0033 0.0016 'International Tables Vol C Tables 4.2.6.8 and 6.1.1.4'
H H 0.0000 0.0000 'International Tables Vol C Tables 4.2.6.8 and 6.1.1.4'

loop_
_geom_angle_atom_site_label_1
_geom_angle_atom_site_label_2
_geom_angle_atom_site_label_3
_geom_angle
_geom_angle_publ_flag
N1 Pt N2 84.2(2) yes
N1 Pt O12 175.0(2) yes
N1 Pt O14 91.1(2) yes
N2 Pt O12 90.8(2) yes
N2 Pt O14 174.8(2) yes
O12 Pt O14 93.9(2) yes
Pt O12 C12 123.2(4) no
Pt O14 C14 123.5(4) no
Pt N1 C1 107.9(3) no
Pt N2 C2 109.3(3) no
N1 C1 C6 114.3(4) no
N1 C1 C2 107.1(4) no
N2 C2 C3 113.6(5) no
N2 C2 C1 107.3(4) no
C6 C1 C2 111.4(5) no
C1 C2 C3 111.6(5) no
C2 C3 C4 111.5(5) no
C3 C4 C5 112.1(5) no
C4 C5 C6 111.4(6) no
C5 C6 C1 110.0(5) no
C11 C12 C13 120.6(6) no
C12 C13 C14 127.5(5) no
C13 C14 C15 119.5(6) no
C11 C12 O12 113.6(6) no
C13 C12 O12 125.7(6) no
C13 C14 O14 126.0(6) no
C15 C14 O14 114.4(6) no
C21 C22 C23 116.2(6) yes
C22 C23 C24 128.4(6) yes
C23 C24 C25 122.1(6) yes
C21 C22 O22 116.8(6) yes
C23 C22 O22 127.0(5) yes
C23 C24 O24 120.3(6) yes
C25 C24 O24 117.5(6) yes
C1 N1 H1 110.1(3) no
Pt N1 H1 110.12(13) no
C1 N1 H2 110.1(3) no
Pt N1 H2 110.12(13) no
H1 N1 H2 108.4 no
C2 N2 H3 109.8(3) no
Pt N2 H3 109.82(13) no
C2 N2 H4 109.8(3) no
Pt N2 H4 109.82(13) no
H3 N2 H4 108.3 no
N1 C1 H5 107.9(3) no
C6 C1 H5 107.9(3) no
C2 C1 H5 107.9(3) no
N2 C2 H6 108.0(3) no
C3 C2 H6 108.0(4) no
C1 C2 H6 108.0(3) no
C2 C3 H7 109.3(3) no
C4 C3 H7 109.3(4) no
C2 C3 H8 109.3(4) no
C4 C3 H8 109.3(4) no
H7 C3 H8 108.0 no
C5 C4 H9 109.2(4) no
C3 C4 H9 109.2(3) no
C5 C4 H10 109.2(4) no
C3 C4 H10 109.2(4) no
H9 C4 H10 107.9 no
C6 C5 H11 109.3(5) no
C4 C5 H11 109.3(4) no
C6 C5 H12 109.3(3) no
C4 C5 H12 109.3(4) no
H11 C5 H12 108.0 no
C1 C6 H13 109.7(3) no
C5 C6 H13 109.7(4) no
C1 C6 H14 109.7(3) no
C5 C6 H14 109.7(4) no
H13 C6 H14 108.2 no
C12 C11 H111 109.5(4) no
C12 C11 H112 109.5(4) no
H111 C11 H112 109.5 no
C12 C11 H113 109.5(4) no
H111 C11 H113 109.5 no
H112 C11 H113 109.5 no
C12 C13 H130 116.2(4) no
C14 C13 H130 116.2(4) no
C14 C15 H151 109.5(4) no
C14 C15 H152 109.5(4) no
H151 C15 H152 109.5 no
C14 C15 H153 109.5(4) no
H151 C15 H153 109.5 no
H152 C15 H153 109.5 no
C22 C21 H211 109.5(4) no
C22 C21 H212 109.5(4) no
H211 C21 H212 109.5 no
C22 C21 H213 109.5(3) no
H211 C21 H213 109.5 no
H212 C21 H213 109.5 no
C24 C23 H230 115.8(4) no
C22 C23 H230 115.8(3) no
C24 C25 H251 109.5(4) no
C24 C25 H252 109.5(4) no
H251 C25 H252 109.5 no
C24 C25 H253 109.5(4) no
H251 C25 H253 109.5 no
H252 C25 H253 109.5 no

loop_
_geom_bond_atom_site_label_1
_geom_bond_atom_site_label_2
_geom_bond_site_symmetry_2
_geom_bond_distance
_geom_bond_publ_flag
Pt N1 . 2.037(4) yes
Pt N2 . 2.036(4) yes
Pt O12 . 2.004(4) yes
Pt O14 . 1.995(4) yes
N1 C1 . 1.478(6) no
N2 C2 . 1.495(7) no
C1 C6 . 1.513(7) no
C1 C2 . 1.530(7) no
C2 C3 . 1.517(8) no
C3 C4 . 1.520(8) no
C4 C5 . 1.519(9) no
C5 C6 . 1.517(9) no
C11 C12 . 1.507(8) no
C12 C13 . 1.389(9) no
C13 C14 . 1.392(9) no
C14 C15 . 1.508(8) no
C12 O12 . 1.281(7) no
C14 O14 . 1.271(7) no
C21 C22 . 1.525(8) yes
C22 C23 . 1.404(9) yes
C23 C24 . 1.398(8) yes
C24 C25 . 1.487(9) yes
C22 O22 . 1.258(7) yes
C24 O24 . 1.277(7) yes
N1 H1 . .90 no
N1 H2 . .90 no
N2 H3 . .90 no
N2 H4 . .90 no
C1 H5 . .98 no
C2 H6 . .98 no
C3 H7 . .97 no
C3 H8 . .97 no
C4 H9 . .97 no
C4 H10 . .97 no
C5 H11 . .97 no
C5 H12 . .97 no
C6 H13 . .97 no
C6 H14 . .97 no
C11 H111 . .96 no
C11 H112 . .96 no
C11 H113 . .96 no
C13 H130 . .93 no
C15 H151 . .96 no
C15 H152 . .96 no
C15 H153 . .96 no
C21 H211 . .96 no
C21 H212 . .96 no
C21 H213 . .96 no
C23 H230 . .93 no
C25 H251 . .96 no
C25 H252 . .96 no
C25 H253 . .96 no

loop_
_geom_hbond_atom_site_label_D
_geom_hbond_atom_site_label_H
_geom_hbond_atom_site_label_A
_geom_hbond_site_symmetry_A
_geom_hbond_distance_DH
_geom_hbond_distance_HA
_geom_hbond_distance_DA
_geom_hbond_angle_DHA
_geom_hbond_publ_flag
N1 H2 O22 3 0.90 2.088 2.914(6) 152.1 yes
N2 H4 O22 . 0.90 2.102 2.908(6) 148.5 yes
N1 H1 O24 3_556 0.90 1.983 2.874(6) 170.5 yes
N2 H3 O24 1_554 0.90 2.052 2.949(7) 174.2 yes

loop_
_geom_torsion_atom_site_label_1
_geom_torsion_atom_site_label_2
_geom_torsion_atom_site_label_3
_geom_torsion_atom_site_label_4
_geom_torsion
_geom_torsion_publ_flag
O14 Pt O12 C12 -1.4(5) no
N2 Pt O12 C12 176.4(5) no
N1 Pt O12 C12 -176.8(19) no
O12 Pt O14 C14 2.5(5) no
N2 Pt O14 C14 -152.6(19) no
N1 Pt O14 C14 -177.9(5) no
O14 Pt N1 C1 158.1(3) no
O12 Pt N1 C1 -27.(2) no
N2 Pt N1 C1 -19.7(4) no
O14 Pt N2 C2 -35.(2) no
O12 Pt N2 C2 169.5(4) no
N1 Pt N2 C2 -9.9(4) no
Pt N1 C1 C6 168.5(4) no
Pt N1 C1 C2 44.6(5) no
Pt N2 C2 C3 160.3(4) no
Pt N2 C2 C1 36.4(5) no
N1 C1 C2 N2 -53.7(5) no
C6 C1 C2 N2 -179.3(5) no
N1 C1 C2 C3 -178.8(5) no
C6 C1 C2 C3 55.6(6) no
N2 C2 C3 C4 -174.1(5) no
C1 C2 C3 C4 -52.5(7) no
C2 C3 C4 C5 52.6(8) no
C3 C4 C5 C6 -55.1(8) no
N1 C1 C6 C5 -178.9(6) no
C2 C1 C6 C5 -57.3(7) no
C4 C5 C6 C1 57.1(8) no
Pt O12 C12 C13 -0.3(9) no
Pt O12 C12 C11 -179.1(5) no
O12 C12 C13 C14 1.8(11) no
C11 C12 C13 C14 -179.5(7) no
Pt O14 C14 C13 -1.9(9) no
Pt O14 C14 C15 179.3(4) no
C12 C13 C14 O14 -0.5(11) no
C12 C13 C14 C15 178.2(6) no
O22 C22 C23 C24 5.6(11) no
C21 C22 C23 C24 -174.7(6) no
C22 C23 C24 O24 177.4(6) no
C22 C23 C24 C25 0.8(11) no
